data_2102453
loop_
_publ_author_name
'Marsh, Richard E.'

_publ_section_title
;
 Space group <i>Cc</i>: an update
;
_journal_issue 2
_journal_name_full 'Acta Crystallographica Section B'
_journal_page_first 252
_journal_page_last 253
_journal_paper_doi 10.1107/S0108768104003878
_journal_volume 60
_journal_year 2004
_chemical_formula_moiety 'C84 H80 N8 O8, 2(C6 H5 F)'
_chemical_formula_sum 'C96 H90 F2 N8 O8'
_space_group_crystal_system monoclinic
_space_group_IT_number 15
_symmetry_space_group_name_H-M 'C 1 2/c 1'
_audit_creation_method CRYM
_cell_angle_alpha 90
_cell_angle_beta 108.96
_cell_angle_gamma 90
_cell_formula_units_Z 4
_cell_length_a 19.0700
_cell_length_b 17.9160
_cell_length_c 23.9340
_cell_volume 7733.594
_cod_data_source_file bk0142.cif
_cod_data_source_block YAGVIL
_cod_depositor_comments
;
 Adding the _cell_formula_units_Z data item.

 Antanas Vaitkus,
 2017-08-05

 Removing a single occurence of the 'F1' and 'C85' atoms since both atoms
 appeared two times in the coordinate loop. The 'C85' atoms had identical
 coordinates in both instances; one occurence of the 'F1' also had coordinates
 that were identical to those of the the 'C85' atom. The following coordinates
 were removed:

 F1 F 0.50000 0.55070 0.25000
 C85 C 0.50000 0.55070 0.25000

 Antanas Vaitkus,
 2017-08-05

  Added moiety chemical formula from Marsh (2004) paper.
  The summary chemical formula is calculated from moiety formula using
  AdHocParser
  (svn://www.crystallography.net/cod-tools/trunk/Formulae/AdHocParser.yp,
  revision 1441.)

  Andrius Merkys
  2013-11-11
;
_cod_original_sg_symbol_H-M C2/c
_cod_database_code 2102453

loop_
_atom_site_label
_atom_site_type_symbol
_atom_site_fract_x
_atom_site_fract_y
_atom_site_fract_z
O1 O 0.38715 0.19770 0.41335
C1 C 0.36290 0.12755 0.39140
N1 N 0.39310 0.06760 0.42250
C2 C 0.37050 -0.00080 0.39790
C3 C 0.40305 -0.06295 0.43195
C4 C 0.38230 -0.12905 0.40350
C5 C 0.33935 -0.13695 0.34730
C6 C 0.30560 -0.07415 0.31270
C7 C 0.32430 -0.00260 0.34170
N2 N 0.29085 0.05970 0.31125
C8 C 0.31295 0.12225 0.33790
O2 O 0.28095 0.18860 0.31160
C9 C 0.29975 0.21305 0.26360
C10 C 0.27500 0.17000 0.21480
C11 C 0.29485 0.20190 0.17080
C12 C 0.33445 0.27195 0.17250
C13 C 0.36020 0.30650 0.22640
C14 C 0.34445 0.27950 0.27500
C15 C 0.37315 0.31855 0.33300
C16 C 0.37525 0.40430 0.32675
C17 C 0.40075 0.44150 0.38425
C18 C 0.40160 0.52610 0.37310
C19 C 0.42465 0.56435 0.43025
C20 C 0.43895 0.64570 0.41745
C21 C 0.47730 0.68395 0.46630
O3 O 0.26685 0.16825 0.11560
C22 C 0.30335 0.10305 0.11010
N3 N 0.29240 0.04285 0.13420
C23 C 0.32535 -0.01910 0.12275
C24 C 0.31460 -0.08695 0.15075
C25 C 0.34805 -0.15255 0.13955
C26 C 0.38710 -0.14595 0.10190
C27 C 0.39765 -0.08320 0.07290
C28 C 0.36560 -0.01325 0.08685
N4 N 0.37705 0.04810 0.05995
C29 C 0.34370 0.10630 0.07075
O4 O 0.35145 0.17380 0.04890
C30 C 0.42095 0.21015 0.07720
C31 C 0.48235 0.18560 0.06675
C32 C 0.54705 0.22265 0.09760
C33 C 0.55170 0.28355 0.13630
C34 C 0.48580 0.30435 0.14360
C35 C 0.41830 0.27120 0.11385
C36 C 0.34760 0.30440 0.11890
C37 C 0.34310 0.39070 0.11820
C38 C 0.33545 0.41455 0.05820
C39 C 0.35470 0.49820 0.06175
C40 C 0.29490 0.54215 0.05680
C41 C 0.31735 0.62395 0.07000
C42 C 0.31320 0.65910 0.01295
F1 F 0.50000 0.4729 0.25000
C85 C 0.50000 0.5507 0.25000
C86 C 0.43375 0.58860 0.23390
C87 C 0.43385 0.66600 0.23770
C88 C 0.50000 0.70390 0.25000
F2 F 0.50000 -0.09090 0.25000
C91 C 0.50000 -0.01780 0.25000
C92 C 0.48345 0.01665 0.28995
C93 C 0.48440 0.08890 0.29005
C94 C 0.50000 0.12420 0.25000
H1 H 0.44055 -0.05930 0.47385
H2 H 0.39965 -0.17920 0.42690
H3 H 0.33025 -0.19200 0.32895
H4 H 0.27220 -0.07890 0.26880
H5 H 0.24445 0.11855 0.21110
H6 H 0.39440 0.35555 0.23095
H7 H 0.33675 0.30790 0.35640
H8 H 0.28125 -0.08700 0.17830
H9 H 0.34455 -0.20500 0.15970
H10 H 0.41275 -0.19670 0.09400
H11 H 0.42725 -0.08420 0.04295
H12 H 0.48155 0.14210 0.03690
H13 H 0.48670 0.34795 0.17345
H14 H 0.30405 0.28785 0.08130
H29 H 0.38250 0.55860 0.21935
H30 H 0.38375 0.69605 0.23000
H31 H 0.50000 0.76180 0.25000
H34 H 0.46980 -0.01220 0.31965
H35 H 0.47450 0.11730 0.32150
H36 H 0.50000 0.18030 0.25000
H39 H 0.41430 0.41675 0.30625
H40 H 0.32365 0.42395 0.30490
H41 H 0.39260 0.41265 0.14720
H42 H 0.29625 0.40890 0.12890
